data_2205145
loop_
_publ_author_name
'Christopher C. Harding'
'David J. Watkin'
'Andrew R. Cowley'
'Raquel Soengas'
'Ulla P. Skytte'
'George W. J. Fleet'

_publ_section_title 2,2':5,6-Di-<i>O</i>-isopropylidene-2-<i>C</i>-hydroxymethyl-<small>D</small>-talono-1,4-lactone
_journal_issue 2
_journal_name_full 'Acta Crystallographica Section E'
_journal_page_first o250
_journal_page_last o252
_journal_paper_doi 10.1107/S1600536804033549
_journal_volume 61
_journal_year 2005
_chemical_formula_moiety 'C13 H20 O7'
_chemical_formula_sum 'C13 H20 O7'
_chemical_formula_weight 288.30
_chemical_name_systematic
;
2,2':5,6-Di-O-isopropylidene-2-C-hydroxmethyl-D-talono-1,4-lactone
;
_space_group_IT_number 19
_symmetry_cell_setting orthorhombic
_symmetry_space_group_name_Hall 'P 2ac 2ab'
_symmetry_space_group_name_H-M 'P 21 21 21'
_atom_sites_solution_hydrogens geom
_atom_sites_solution_primary direct
_audit_creation_method CRYSTALS_ver_12.51
_cell_angle_alpha 90
_cell_angle_beta 90
_cell_angle_gamma 90
_cell_formula_units_Z 4
_cell_length_a 5.83030(10)
_cell_length_b 9.8983(2)
_cell_length_c 24.1599(4)
_cell_measurement_reflns_used 2281
_cell_measurement_temperature 120
_cell_measurement_theta_max 30
_cell_measurement_theta_min 5
_cell_volume 1394.27(4)
_computing_cell_refinement DENZO/SCALEPACK
_computing_data_collection 'COLLECT (Nonius, 1997)'
_computing_data_reduction 'DENZO/SCALEPACK (Otwinowski & Minor, 1997)'
_computing_molecular_graphics 'CAMERON (Watkin et al., 1996)'
_computing_publication_material CRYSTALS
_computing_structure_refinement 'CRYSTALS (Betteridge et al., 2003)'
_computing_structure_solution 'SIR92 (Altomare et al., 1994)'
_diffrn_ambient_temperature 120
_diffrn_measured_fraction_theta_full 0.990
_diffrn_measured_fraction_theta_max 0.990
_diffrn_measurement_device_type 'Nonius KappaCCD'
_diffrn_measurement_method \w
_diffrn_radiation_monochromator graphite
_diffrn_radiation_type 'Mo K\a'
_diffrn_radiation_wavelength 0.71073
_diffrn_reflns_av_R_equivalents 0.012
_diffrn_reflns_limit_h_max 8
_diffrn_reflns_limit_h_min -8
_diffrn_reflns_limit_k_max 13
_diffrn_reflns_limit_k_min -13
_diffrn_reflns_limit_l_max 34
_diffrn_reflns_limit_l_min -33
_diffrn_reflns_number 3990
_diffrn_reflns_theta_full 28.524
_diffrn_reflns_theta_max 30.025
_diffrn_reflns_theta_min 5.279
_diffrn_standards_number 0
_exptl_absorpt_coefficient_mu 0.112
_exptl_absorpt_correction_T_max 0.99
_exptl_absorpt_correction_T_min 0.99
_exptl_absorpt_correction_type multi-scan
_exptl_absorpt_process_details 'DENZO/SCALEPACK (Otwinowski & Minor, 1997)'
_exptl_crystal_colour colourless
_exptl_crystal_density_diffrn 1.373
_exptl_crystal_density_meas ?
_exptl_crystal_description plate
_exptl_crystal_F_000 616
_exptl_crystal_size_max 0.30
_exptl_crystal_size_mid 0.10
_exptl_crystal_size_min 0.05
_refine_diff_density_max 0.27
_refine_diff_density_min -0.22
_refine_ls_extinction_method None
_refine_ls_goodness_of_fit_ref 0.9556
_refine_ls_hydrogen_treatment undef
_refine_ls_matrix_type full
_refine_ls_number_parameters 261
_refine_ls_number_reflns 2337
_refine_ls_number_restraints 83
_refine_ls_R_factor_all 0.0407
_refine_ls_R_factor_gt 0.0337
_refine_ls_shift/su_max 0.000597
_refine_ls_structure_factor_coef Fsqd
_refine_ls_weighting_details 'w = 1/[\s^2^(F^2^) + 0.04 + 0.32P]  where P = [max(Fo^2^,0) + 2Fc^2^]/3'
_refine_ls_weighting_scheme calc
_refine_ls_wR_factor_all 0.0781
_refine_ls_wR_factor_gt 0.0758
_refine_ls_wR_factor_ref 0.0781
_reflns_number_gt 2033
_reflns_number_total 2337
_reflns_threshold_expression I>2.00u(I)
_cod_data_source_file rz6034.cif
_cod_data_source_block 3
_cod_depositor_comments
;
The following automatic conversions were performed:

'_exptl_crystal_density_meas' value 'none' was changed to '?' - the
value is perceived as not measured.

Automatic conversion script
Id: cif_fix_values 3008 2015-01-20 13:52:24Z robertas 
;
_cod_database_code 2205145
_cod_database_fobs_code 2205145

loop_
_symmetry_equiv_pos_as_xyz
x,y,z
x+1/2,-y+1/2,-z
-x,y+1/2,-z+1/2
-x+1/2,-y,z+1/2

loop_
_atom_site_label
_atom_site_fract_x
_atom_site_fract_y
_atom_site_fract_z
_atom_site_U_iso_or_equiv
_atom_site_adp_type
_atom_site_occupancy
_atom_site_type_symbol
C1 0.1689(3) 0.01089(13) 0.52121(6) 0.0168 Uani 1.0000 C
C2 0.2950(3) 0.07139(14) 0.47152(6) 0.0180 Uani 1.0000 C
C3 0.3181(3) -0.05664(14) 0.43610(6) 0.0181 Uani 1.0000 C
C4 0.3765(3) -0.03576(15) 0.37596(6) 0.0231 Uani 1.0000 C
O5 0.2247(3) 0.05865(10) 0.35061(4) 0.0281 Uani 1.0000 O
C6 0.1814(3) 0.01631(16) 0.29466(6) 0.0238 Uani 1.0000 C
O7 0.3191(2) -0.10136(12) 0.28587(4) 0.0278 Uani 1.0000 O
C8 0.3557(4) -0.16024(16) 0.33913(6) 0.0266 Uani 1.0000 C
C9 0.2589(4) 0.12464(19) 0.25547(7) 0.0367 Uani 1.0000 C
C10 -0.0687(4) -0.0186(3) 0.28992(11) 0.0487 Uani 1.0000 C
O11 0.09362(19) -0.12025(11) 0.44206(4) 0.0191 Uani 1.0000 O
C12 0.0067(3) -0.08815(14) 0.49236(6) 0.0182 Uani 1.0000 C
O13 -0.1707(2) -0.13485(11) 0.50882(5) 0.0249 Uani 1.0000 O
O14 0.5078(2) 0.12981(11) 0.48428(5) 0.0261 Uani 1.0000 O
O15 0.0460(2) 0.10481(10) 0.55412(4) 0.0198 Uani 1.0000 O
C16 0.1035(3) 0.08323(15) 0.61233(6) 0.0197 Uani 1.0000 C
O17 0.2065(2) -0.04655(10) 0.61372(4) 0.0200 Uani 1.0000 O
C18 0.3270(3) -0.06166(15) 0.56271(6) 0.0200 Uani 1.0000 C
C19 0.2683(4) 0.19259(17) 0.63039(8) 0.0311 Uani 1.0000 C
C20 -0.1146(3) 0.0792(2) 0.64570(7) 0.0307 Uani 1.0000 C
H21 0.200(3) 0.1372(15) 0.4519(6) 0.0244(18) Uiso 1.0000 H
H31 0.433(3) -0.1159(16) 0.4525(6) 0.0252(18) Uiso 1.0000 H
H41 0.537(3) -0.0016(16) 0.3746(6) 0.0322(19) Uiso 1.0000 H
H81 0.228(3) -0.2165(17) 0.3499(7) 0.0352(19) Uiso 1.0000 H
H82 0.495(3) -0.2165(17) 0.3399(7) 0.0371(19) Uiso 1.0000 H
H91 0.232(4) 0.094(2) 0.2183(7) 0.0642(19) Uiso 1.0000 H
H92 0.169(4) 0.2046(18) 0.2630(8) 0.0645(19) Uiso 1.0000 H
H93 0.424(3) 0.141(2) 0.2611(8) 0.0645(19) Uiso 1.0000 H
H101 -0.101(4) -0.048(2) 0.2525(7) 0.0857(19) Uiso 1.0000 H
H102 -0.157(4) 0.0607(19) 0.2965(10) 0.0849(19) Uiso 1.0000 H
H103 -0.116(4) -0.089(2) 0.3153(9) 0.0860(19) Uiso 1.0000 H
H181 0.342(3) -0.1574(14) 0.5542(6) 0.0283(18) Uiso 1.0000 H
H182 0.475(3) -0.0195(16) 0.5634(6) 0.0265(18) Uiso 1.0000 H
H191 0.311(3) 0.1772(19) 0.6686(7) 0.0546(19) Uiso 1.0000 H
H192 0.196(3) 0.2799(16) 0.6274(8) 0.0538(19) Uiso 1.0000 H
H193 0.407(3) 0.191(2) 0.6072(8) 0.0550(19) Uiso 1.0000 H
H201 -0.075(3) 0.0641(19) 0.6844(7) 0.0531(19) Uiso 1.0000 H
H202 -0.213(3) 0.0038(18) 0.6322(8) 0.0532(19) Uiso 1.0000 H
H203 -0.193(3) 0.1664(17) 0.6419(8) 0.0533(19) Uiso 1.0000 H
H18 0.509(4) 0.2061(17) 0.4707(9) 0.0471(19) Uiso 1.0000 H

loop_
_atom_site_aniso_label
_atom_site_aniso_U_11
_atom_site_aniso_U_22
_atom_site_aniso_U_33
_atom_site_aniso_U_12
_atom_site_aniso_U_13
_atom_site_aniso_U_23
C1 0.0214(7) 0.0135(6) 0.0156(6) 0.0019(6) 0.0006(6) -0.0003(5)
C2 0.0237(7) 0.0144(6) 0.0160(6) -0.0014(6) -0.0017(6) 0.0012(5)
C3 0.0209(7) 0.0157(6) 0.0176(6) -0.0019(6) 0.0014(6) 0.0005(5)
C4 0.0331(9) 0.0179(7) 0.0184(7) 0.0003(7) 0.0049(7) 0.0009(6)
O5 0.0520(8) 0.0181(5) 0.0141(5) 0.0081(6) 0.0012(5) -0.0004(4)
C6 0.0321(9) 0.0217(7) 0.0175(7) 0.0007(7) 0.0027(7) -0.0057(6)
O7 0.0420(7) 0.0240(5) 0.0175(5) 0.0070(6) 0.0060(5) -0.0030(4)
C8 0.0401(10) 0.0211(7) 0.0185(7) 0.0042(8) 0.0044(7) -0.0009(6)
C9 0.0634(14) 0.0295(8) 0.0172(7) 0.0065(10) 0.0052(9) 0.0019(6)
C10 0.0353(10) 0.0465(12) 0.0642(14) 0.0012(10) 0.0024(11) -0.0275(11)
O11 0.0224(5) 0.0172(5) 0.0178(5) -0.0032(5) 0.0013(5) -0.0018(4)
C12 0.0222(7) 0.0133(6) 0.0192(7) 0.0016(6) 0.0002(6) 0.0008(5)
O13 0.0238(5) 0.0203(5) 0.0306(6) -0.0022(5) 0.0056(5) -0.0022(4)
O14 0.0286(6) 0.0197(5) 0.0300(6) -0.0090(5) -0.0042(5) 0.0038(5)
O15 0.0276(5) 0.0165(5) 0.0154(5) 0.0068(5) -0.0019(5) -0.0016(4)
C16 0.0233(7) 0.0202(7) 0.0156(6) 0.0051(7) -0.0022(6) -0.0015(5)
O17 0.0272(6) 0.0181(5) 0.0146(5) 0.0054(5) 0.0018(5) 0.0014(4)
C18 0.0257(7) 0.0188(6) 0.0156(6) 0.0059(7) 0.0009(6) 0.0005(5)
C19 0.0359(10) 0.0214(7) 0.0358(9) 0.0021(8) -0.0144(8) -0.0034(7)
C20 0.0294(9) 0.0410(9) 0.0218(8) 0.0095(9) 0.0041(7) 0.0010(7)

loop_
_atom_type_symbol
_atom_type_scat_dispersion_real
_atom_type_scat_dispersion_imag
_atom_type_scat_source
C 0.0033 0.0016 'International Tables Vol C 4.2.6.8 and 6.1.1.4'
H 0.0000 0.0000 'International Tables Vol C 4.2.6.8 and 6.1.1.4'
O 0.0106 0.0060 'International Tables Vol C 4.2.6.8 and 6.1.1.4'

loop_
_geom_angle_atom_site_label_1
_geom_angle_atom_site_label_2
_geom_angle_atom_site_label_3
_geom_angle
_geom_angle_publ_flag
C2 C1 C12 100.99(11) no
C2 C1 O15 115.24(11) no
C12 C1 O15 111.28(13) no
C2 C1 C18 113.96(13) no
C12 C1 C18 111.58(11) no
O15 C1 C18 104.07(11) no
C1 C2 C3 98.99(11) no
C1 C2 O14 114.45(12) no
C3 C2 O14 112.67(13) no
C1 C2 H21 111.5(9) no
C3 C2 H21 109.3(9) no
O14 C2 H21 109.5(9) no
C2 C3 C4 116.37(12) no
C2 C3 O11 102.87(12) no
C4 C3 O11 110.93(12) no
C2 C3 H31 109.3(9) no
C4 C3 H31 108.6(9) no
O11 C3 H31 108.5(9) no
C3 C4 O5 111.35(13) no
C3 C4 C8 115.71(13) no
O5 C4 C8 103.27(13) no
C3 C4 H41 107.0(9) no
O5 C4 H41 110.3(10) no
C8 C4 H41 109.2(9) no
C4 O5 C6 108.79(11) no
O5 C6 O7 106.16(13) no
O5 C6 C9 109.39(13) no
O7 C6 C9 108.60(14) no
O5 C6 C10 108.02(16) no
O7 C6 C10 110.25(15) no
C9 C6 C10 114.11(19) no
C6 O7 C8 106.38(11) no
C4 C8 O7 102.00(12) no
C4 C8 H81 111.7(10) no
O7 C8 H81 111.3(10) no
C4 C8 H82 112.2(10) no
O7 C8 H82 111.7(10) no
H81 C8 H82 107.8(12) no
C6 C9 H91 108.2(12) no
C6 C9 H92 107.6(12) no
H91 C9 H92 110.4(14) no
C6 C9 H93 108.9(12) no
H91 C9 H93 109.8(14) no
H92 C9 H93 111.9(14) no
C6 C10 H101 109.2(13) no
C6 C10 H102 108.9(13) no
H101 C10 H102 107.5(15) no
C6 C10 H103 113.3(13) no
H101 C10 H103 108.7(15) no
H102 C10 H103 109.2(15) no
C3 O11 C12 108.84(11) no
C1 C12 O11 109.11(12) no
C1 C12 O13 128.93(14) no
O11 C12 O13 121.96(14) no
C2 O14 H18 107.5(18) no
C1 O15 C16 109.14(10) no
O15 C16 O17 104.61(11) no
O15 C16 C19 108.60(13) no
O17 C16 C19 111.89(13) no
O15 C16 C20 108.98(13) no
O17 C16 C20 108.71(13) no
C19 C16 C20 113.64(14) no
C16 O17 C18 106.44(11) no
C1 C18 O17 102.65(12) no
C1 C18 H181 111.9(10) no
O17 C18 H181 109.2(9) no
C1 C18 H182 110.4(9) no
O17 C18 H182 112.5(9) no
H181 C18 H182 110.1(12) no
C16 C19 H191 108.9(11) no
C16 C19 H192 110.1(11) no
H191 C19 H192 108.9(13) no
C16 C19 H193 110.4(11) no
H191 C19 H193 109.3(13) no
H192 C19 H193 109.2(13) no
C16 C20 H201 108.5(12) no
C16 C20 H202 109.3(11) no
H201 C20 H202 109.6(13) no
C16 C20 H203 108.7(11) no
H201 C20 H203 109.6(13) no
H202 C20 H203 111.1(13) no

loop_
_geom_bond_atom_site_label_1
_geom_bond_atom_site_label_2
_geom_bond_distance
_geom_bond_publ_flag
C1 C2 1.530(2) no
C1 C12 1.530(2) no
C1 O15 1.4179(17) no
C1 C18 1.539(2) no
C2 C3 1.535(2) no
C2 O14 1.4030(19) no
C2 H21 0.978(14) no
C3 C4 1.507(2) no
C3 O11 1.4593(18) no
C3 H31 0.975(14) no
C4 O5 1.425(2) no
C4 C8 1.525(2) no
C4 H41 0.998(15) no
O5 C6 1.4376(18) no
C6 O7 1.431(2) no
C6 C9 1.500(2) no
C6 C10 1.503(3) no
O7 C8 1.4288(19) no
C8 H81 0.965(15) no
C8 H82 0.987(15) no
C9 H91 0.963(16) no
C9 H92 0.968(16) no
C9 H93 0.985(16) no
C10 H101 0.969(17) no
C10 H102 0.953(17) no
C10 H103 0.967(17) no
O11 C12 1.3545(18) no
C12 O13 1.2003(19) no
O14 H18 0.823(15) no
O15 C16 1.4614(17) no
C16 O17 1.4183(18) no
C16 C19 1.512(2) no
C16 C20 1.506(2) no
O17 C18 1.4265(18) no
C18 H181 0.974(14) no
C18 H182 0.960(14) no
C19 H191 0.967(16) no
C19 H192 0.963(15) no
C19 H193 0.984(16) no
C20 H201 0.975(15) no
C20 H202 0.997(16) no
C20 H203 0.981(16) no

loop_
_geom_hbond_atom_site_label_D
_geom_hbond_atom_site_label_H
_geom_hbond_atom_site_label_A
_geom_hbond_site_symmetry_A
_geom_hbond_distance_DH
_geom_hbond_distance_HA
_geom_hbond_distance_DA
_geom_hbond_angle_DHA
_geom_hbond_publ_flag
O14 H18 O15 2_556 0.823(15) 1.977(16) 2.7947(15) 172(2) yes

loop_
_cod_related_entry_id
_cod_related_entry_database
_cod_related_entry_code
1 ChemSpider 21173642
